data_7204434
loop_
_publ_author_name
'Albertin, Luca'
'Bertarelli, Chiara'
'Gallazzi, Maria C.'
'Meille, Stefano V.'
'Capelli, Silvia C.'

_publ_section_title
;
 Synthesis and characterisation of
 1,2-difluoro-1,2-bis(5-trimethylsilyl-2-thienyl)ethenes. A new family
 of conjugated monomers for oxidative polymerisation
;
_journal_issue 10
_journal_name_full 'Journal of the Chemical Society, Perkin Transactions 2'
_journal_page_first 1752
_journal_paper_doi 10.1039/b203589h
_journal_year 2002
_chemical_formula_moiety 'C18 H26 F2 O2 S2 Si2'
_chemical_formula_sum 'C18 H26 F2 O2 S2 Si2'
_chemical_formula_weight 432.69
_chemical_name_systematic
;
(E)-1,2-difluoro-1,2-bis-(4-methoxy-5-trimethylsilyl-2-thienyl)ethene
;
_space_group_IT_number 15
_symmetry_cell_setting monoclinic
_symmetry_space_group_name_Hall '-C 2yc'
_symmetry_space_group_name_H-M 'C 1 2/c 1'
_atom_sites_solution_hydrogens geom
_atom_sites_solution_primary direct
_atom_sites_solution_secondary difmap
_audit_creation_method SHELXL-97
_cell_angle_alpha 90.00
_cell_angle_beta 126.46(2)
_cell_angle_gamma 90.00
_cell_formula_units_Z 4
_cell_length_a 15.537(3)
_cell_length_b 16.739(2)
_cell_length_c 10.481(2)
_cell_measurement_reflns_used 2894
_cell_measurement_temperature 293(2)
_cell_measurement_theta_max 23.09
_cell_measurement_theta_min 3.21
_cell_volume 2192.3(9)
_computing_cell_refinement 'CrysAlisRED (OxfordDiffraction, 2001)'
_computing_data_collection MAR345
_computing_data_reduction 'CrysAlisRED (OxfordDiffraction, 2001)'
_computing_molecular_graphics 'WINGX32 (Farrugia, 1999)'
_computing_publication_material 'Ciftab (Sheldrick, 1986)'
_computing_structure_refinement 'SHELXL-97 (Sheldrick, 1997)'
_computing_structure_solution 'SHELXS-97 (Sheldrick, 1990)'
_diffrn_ambient_temperature 293(2)
_diffrn_detector_area_resol_mean 0.70
_diffrn_measured_fraction_theta_full 0.981
_diffrn_measured_fraction_theta_max 0.981
_diffrn_measurement_device_type 'MAR345 image plate'
_diffrn_measurement_method 'area detector'
_diffrn_radiation_monochromator Si(111)
_diffrn_radiation_source synchrotron
_diffrn_radiation_type x-ray
_diffrn_radiation_wavelength 0.70000
_diffrn_reflns_av_R_equivalents 0.0364
_diffrn_reflns_av_sigmaI/netI 0.0160
_diffrn_reflns_limit_h_max 22
_diffrn_reflns_limit_h_min -22
_diffrn_reflns_limit_k_max 23
_diffrn_reflns_limit_k_min -23
_diffrn_reflns_limit_l_max 14
_diffrn_reflns_limit_l_min -14
_diffrn_reflns_number 22604
_diffrn_reflns_theta_full 29.91
_diffrn_reflns_theta_max 29.91
_diffrn_reflns_theta_min 3.21
_exptl_absorpt_coefficient_mu 0.379
_exptl_absorpt_correction_type none
_exptl_crystal_colour 'dark red'
_exptl_crystal_density_diffrn 1.311
_exptl_crystal_density_method 'not measured'
_exptl_crystal_description needle
_exptl_crystal_F_000 912
_exptl_crystal_size_max 0.1
_exptl_crystal_size_mid 0.02
_exptl_crystal_size_min 0.02
_refine_diff_density_max 0.554
_refine_diff_density_min -0.332
_refine_diff_density_rms 0.083
_refine_ls_extinction_method none
_refine_ls_goodness_of_fit_ref 1.136
_refine_ls_hydrogen_treatment mixed
_refine_ls_matrix_type full
_refine_ls_number_parameters 162
_refine_ls_number_reflns 3262
_refine_ls_number_restraints 0
_refine_ls_restrained_S_all 1.136
_refine_ls_R_factor_all 0.0389
_refine_ls_R_factor_gt 0.0369
_refine_ls_shift/su_max 0.011
_refine_ls_shift/su_mean 0.001
_refine_ls_structure_factor_coef Fsqd
_refine_ls_weighting_details 'calc w=1/[\s^2^(Fo^2^)+(0.0339P)^2^+4.8993P] where P=(Fo^2^+2Fc^2^)/3'
_refine_ls_weighting_scheme calc
_refine_ls_wR_factor_gt 0.0852
_refine_ls_wR_factor_ref 0.0975
_reflns_number_gt 3215
_reflns_number_total 3262
_reflns_threshold_expression >2sigma(I)
_cod_data_source_file b203589h.txt
_cod_data_source_block ditio
_cod_depositor_comments
;
The following automatic conversions were performed:
'_symmetry_cell_setting' value 'Monoclinic' changed to 'monoclinic'
according to '/home/saulius/struct/CIF-dictionaries/cif_core.dic'
dictionary named 'cif_core.dic' version 2.4.1 from 2010-06-29.

Automatic conversion script
Id: cif_fix_enum 1527 2010-12-29 10:47:43Z saulius 
;
_cod_original_cell_volume 2192.3(7)
_cod_original_sg_symbol_H-M C2/c
_cod_database_code 7204434

loop_
_symmetry_equiv_pos_as_xyz
'x, y, z'
'-x, y, -z+1/2'
'x+1/2, y+1/2, z'
'-x+1/2, y+1/2, -z+1/2'
'-x, -y, -z'
'x, -y, z-1/2'
'-x+1/2, -y+1/2, -z'
'x+1/2, -y+1/2, z-1/2'

loop_
_atom_site_label
_atom_site_type_symbol
_atom_site_fract_x
_atom_site_fract_y
_atom_site_fract_z
_atom_site_U_iso_or_equiv
_atom_site_adp_type
_atom_site_occupancy
_atom_site_symmetry_multiplicity
_atom_site_calc_flag
_atom_site_refinement_flags
_atom_site_disorder_assembly
_atom_site_disorder_group
Si1 Si 0.88680(3) 0.21341(2) 0.40365(5) 0.01430(10) Uani 1 1 d . . .
S1 S 0.67344(3) 0.12200(2) 0.15178(4) 0.01408(10) Uani 1 1 d . . .
F1 F 0.51794(8) -0.07116(6) 0.13618(11) 0.0240(2) Uani 1 1 d . . .
O1 O 0.87283(9) 0.06685(7) 0.59131(13) 0.0213(2) Uani 1 1 d . . .
C1 C 0.53577(11) -0.00648(9) 0.07807(16) 0.0146(3) Uani 1 1 d . . .
C2 C 0.63089(11) 0.03768(9) 0.19422(16) 0.0137(2) Uani 1 1 d . . .
C3 C 0.70151(11) 0.01714(9) 0.35196(17) 0.0155(3) Uani 1 1 d . . .
H3 H 0.6912(17) -0.0277(13) 0.396(2) 0.018(5) Uiso 1 1 d . . .
C4 C 0.78961(11) 0.07071(9) 0.43438(16) 0.0140(3) Uani 1 1 d . . .
C5 C 0.78721(11) 0.13118(9) 0.34302(16) 0.0143(3) Uani 1 1 d . . .
C6 C 0.86675(13) 0.00590(11) 0.68084(18) 0.0214(3) Uani 1 1 d . . .
H6A H 0.9314(19) 0.0103(14) 0.786(3) 0.025(3) Uiso 1 1 d . . .
H6B H 0.8044(19) 0.0134(14) 0.680(3) 0.025(3) Uiso 1 1 d . . .
H6C H 0.8636(18) -0.0478(14) 0.640(3) 0.025(3) Uiso 1 1 d . . .
C7 C 0.87195(16) 0.29175(12) 0.5154(2) 0.0277(4) Uani 1 1 d . . .
H7A H 0.802(2) 0.3146(17) 0.449(3) 0.047(4) Uiso 1 1 d . . .
H7B H 0.928(2) 0.3337(18) 0.555(3) 0.047(4) Uiso 1 1 d . . .
H7C H 0.880(2) 0.2704(17) 0.605(3) 0.047(4) Uiso 1 1 d . . .
C8 C 1.02436(13) 0.17062(11) 0.5286(2) 0.0260(3) Uani 1 1 d . . .
H8A H 1.030(2) 0.1277(18) 0.475(4) 0.048(5) Uiso 1 1 d . . .
H8B H 1.074(2) 0.2098(18) 0.543(3) 0.048(5) Uiso 1 1 d . . .
H8C H 1.045(2) 0.1531(18) 0.636(3) 0.048(5) Uiso 1 1 d . . .
C9 C 0.85767(16) 0.25580(12) 0.2171(2) 0.0267(4) Uani 1 1 d . . .
H9A H 0.908(2) 0.2964(18) 0.241(3) 0.051(5) Uiso 1 1 d . . .
H9B H 0.788(3) 0.2806(18) 0.155(4) 0.051(5) Uiso 1 1 d . . .
H9C H 0.858(2) 0.2151(18) 0.153(4) 0.051(5) Uiso 1 1 d . . .

loop_
_atom_site_aniso_label
_atom_site_aniso_U_11
_atom_site_aniso_U_22
_atom_site_aniso_U_33
_atom_site_aniso_U_23
_atom_site_aniso_U_13
_atom_site_aniso_U_12
Si1 0.01325(18) 0.0146(2) 0.01421(18) -0.00236(13) 0.00771(15) -0.00381(13)
S1 0.01146(15) 0.01340(17) 0.01332(16) 0.00035(11) 0.00515(13) -0.00113(11)
F1 0.0218(5) 0.0221(5) 0.0168(4) 0.0030(4) 0.0054(4) -0.0099(4)
O1 0.0163(5) 0.0261(6) 0.0126(5) 0.0016(4) 0.0037(4) -0.0086(4)
C1 0.0107(6) 0.0147(6) 0.0154(7) -0.0001(5) 0.0061(5) -0.0015(5)
C2 0.0110(6) 0.0144(6) 0.0140(6) -0.0004(5) 0.0065(5) -0.0010(5)
C3 0.0122(6) 0.0166(7) 0.0139(6) 0.0014(5) 0.0057(5) -0.0024(5)
C4 0.0103(5) 0.0161(6) 0.0111(6) -0.0012(5) 0.0039(5) -0.0019(5)
C5 0.0121(6) 0.0148(6) 0.0134(6) -0.0016(5) 0.0062(5) -0.0022(5)
C6 0.0193(7) 0.0240(8) 0.0145(6) 0.0037(6) 0.0065(6) -0.0049(6)
C7 0.0316(9) 0.0243(8) 0.0348(9) -0.0128(7) 0.0238(8) -0.0094(7)
C8 0.0148(7) 0.0242(8) 0.0317(9) -0.0015(7) 0.0097(6) -0.0035(6)
C9 0.0303(9) 0.0281(9) 0.0196(7) -0.0002(6) 0.0136(7) -0.0107(7)

loop_
_atom_type_symbol
_atom_type_description
_atom_type_scat_dispersion_real
_atom_type_scat_dispersion_imag
_atom_type_scat_source
C C 0.0033 0.0016 'International Tables Vol C Tables 4.2.6.8 and 6.1.1.4'
H H 0.0000 0.0000 'International Tables Vol C Tables 4.2.6.8 and 6.1.1.4'
O O 0.0106 0.0060 'International Tables Vol C Tables 4.2.6.8 and 6.1.1.4'
F F 0.0171 0.0103 'International Tables Vol C Tables 4.2.6.8 and 6.1.1.4'
S S 0.1246 0.1234 'International Tables Vol C Tables 4.2.6.8 and 6.1.1.4'
Si Si 0.0817 0.0704 'International Tables Vol C Tables 4.2.6.8 and 6.1.1.4'

loop_
_geom_angle_atom_site_label_1
_geom_angle_atom_site_label_2
_geom_angle_atom_site_label_3
_geom_angle
_geom_angle_site_symmetry_1
_geom_angle_site_symmetry_3
_geom_angle_publ_flag
C7 Si1 C8 110.37(9) . . ?
C7 Si1 C9 110.35(10) . . ?
C8 Si1 C9 110.21(9) . . ?
C7 Si1 C5 110.13(8) . . ?
C8 Si1 C5 109.06(8) . . ?
C9 Si1 C5 106.64(8) . . ?
C5 S1 C2 93.36(7) . . ?
C4 O1 C6 116.23(12) . . ?
C1 C1 F1 115.91(16) 5_655 . ?
C1 C1 C2 129.68(17) 5_655 . ?
F1 C1 C2 114.41(12) . . ?
C3 C2 C1 124.84(13) . . ?
C3 C2 S1 111.08(11) . . ?
C1 C2 S1 124.05(11) . . ?
C2 C3 C4 111.37(13) . . ?
O1 C4 C5 119.22(12) . . ?
O1 C4 C3 125.78(13) . . ?
C5 C4 C3 114.99(13) . . ?
C4 C5 S1 109.20(10) . . ?
C4 C5 Si1 128.80(11) . . ?
S1 C5 Si1 122.00(8) . . ?

loop_
_geom_bond_atom_site_label_1
_geom_bond_atom_site_label_2
_geom_bond_distance
_geom_bond_site_symmetry_2
_geom_bond_publ_flag
Si1 C7 1.8613(18) . ?
Si1 C8 1.8625(18) . ?
Si1 C9 1.8650(18) . ?
Si1 C5 1.8772(15) . ?
S1 C5 1.7189(16) . ?
S1 C2 1.7253(15) . ?
F1 C1 1.3492(17) . ?
O1 C4 1.3614(17) . ?
O1 C6 1.4268(19) . ?
C1 C1 1.341(3) 5_655 ?
C1 C2 1.4402(19) . ?
C2 C3 1.378(2) . ?
C3 C4 1.4208(19) . ?
C4 C5 1.379(2) . ?

loop_
_geom_torsion_atom_site_label_1
_geom_torsion_atom_site_label_2
_geom_torsion_atom_site_label_3
_geom_torsion_atom_site_label_4
_geom_torsion
_geom_torsion_site_symmetry_1
_geom_torsion_site_symmetry_2
_geom_torsion_site_symmetry_3
_geom_torsion_site_symmetry_4
_geom_torsion_publ_flag
C1 C1 C2 C3 -177.4(2) 5_655 . . . ?
F1 C1 C2 C3 1.4(2) . . . . ?
C1 C1 C2 S1 0.5(3) 5_655 . . . ?
F1 C1 C2 S1 179.22(10) . . . . ?
C5 S1 C2 C3 0.63(12) . . . . ?
C5 S1 C2 C1 -177.49(13) . . . . ?
C1 C2 C3 C4 177.59(13) . . . . ?
S1 C2 C3 C4 -0.52(16) . . . . ?
C6 O1 C4 C5 176.12(14) . . . . ?
C6 O1 C4 C3 -3.6(2) . . . . ?
C2 C3 C4 O1 179.85(14) . . . . ?
C2 C3 C4 C5 0.09(19) . . . . ?
O1 C4 C5 S1 -179.40(11) . . . . ?
C3 C4 C5 S1 0.37(17) . . . . ?
O1 C4 C5 Si1 0.6(2) . . . . ?
C3 C4 C5 Si1 -179.64(11) . . . . ?
C2 S1 C5 C4 -0.56(12) . . . . ?
C2 S1 C5 Si1 179.45(9) . . . . ?
C7 Si1 C5 C4 -76.32(16) . . . . ?
C8 Si1 C5 C4 44.94(16) . . . . ?
C9 Si1 C5 C4 163.94(14) . . . . ?
C7 Si1 C5 S1 103.66(11) . . . . ?
C8 Si1 C5 S1 -135.08(10) . . . . ?
C9 Si1 C5 S1 -16.08(12) . . . . ?
